data_2202940
loop_
_publ_author_name
'Malin Sandstr\"om'
'Andreas Fischer'
'Dan Bostr\"om'

_publ_section_title
;
CaK~2~P~2~O~7~
;
_journal_name_full 'Acta Crystallographica, Section E'
_journal_page_first i139
_journal_page_last i141
_journal_paper_doi 10.1107/S1600536803021287
_journal_volume 59
_journal_year 2003
_chemical_formula_iupac 'Ca K2 (P2 O7)'
_chemical_formula_moiety 'O7 P2, Ca, 2(K)'
_chemical_formula_structural 'Ca K2 (P2 O7)'
_chemical_formula_sum 'Ca K2 O7 P2'
_chemical_formula_weight 292.225
_space_group_IT_number 14
_symmetry_cell_setting monoclinic
_symmetry_space_group_name_Hall '-P 2yn'
_symmetry_space_group_name_H-M 'P 1 21/n 1'
_cell_angle_alpha 90.00
_cell_angle_beta 104.220(3)
_cell_angle_gamma 90.00
_cell_formula_units_Z 4
_cell_length_a 9.8180(3)
_cell_length_b 5.6760(3)
_cell_length_c 13.0060(7)
_cell_measurement_temperature 293(2)
_cell_volume 702.58(6)
_database_code_amcsd 0010413
_diffrn_ambient_temperature 293(2)
_exptl_crystal_density_diffrn 2.763
_cod_depositor_comments
;
The following automatic conversions were performed:
'_geom_bond_publ_flag' value 'Y' changed to 'y' according to
'/home/saulius/struct/CIF-dictionaries/cif_core.dic' dictionary named
'cif_core.dic' version 2.4.1 from 2010-06-29 (24 times).

Automatic conversion script
Id: cif_fix_enum 1527 2010-12-29 10:47:43Z saulius 
;
_cod_original_sg_symbol_H-M 'P 21/n'
_cod_database_code 2202940
_amcsd_formula_title CaK2P2O7

loop_
_space_group_symop_operation_xyz
'x, y, z'
'-x+1/2, y+1/2, -z+1/2'
'-x, -y, -z'
'x-1/2, -y-1/2, z-1/2'

loop_
_atom_site_label
_atom_site_fract_x
_atom_site_fract_y
_atom_site_fract_z
_atom_site_U_iso_or_equiv
_atom_site_adp_type
_atom_site_calc_flag
_atom_site_refinement_flags
_atom_site_occupancy
_atom_site_disorder_assembly
_atom_site_disorder_group
_atom_site_type_symbol
Ca 0.25171(3) 0.23853(4) 0.51853(2) 0.00852(9) Uani d . 1 . . Ca
K1 0.64355(4) 0.73001(6) 0.17826(3) 0.01786(10) Uani d . 1 . . K
K2 0.12771(4) 0.23766(6) 0.14143(4) 0.02614(12) Uani d . 1 . . K
P1 0.53029(4) 0.24480(6) 0.35836(3) 0.00791(10) Uani d . 1 . . P
P2 0.44736(4) 0.22007(6) 0.12604(3) 0.00866(10) Uani d . 1 . . P
O1 0.42978(13) 0.23579(19) 0.42959(9) 0.0181(2) Uani d . 1 . . O
O2 0.62764(11) 0.45501(19) 0.37887(9) 0.0171(2) Uani d . 1 . . O
O3 0.60418(10) 0.01248(18) 0.35197(8) 0.0125(2) Uani d . 1 . . O
O4 0.42554(11) 0.2964(2) 0.24223(8) 0.0145(2) Uani d . 1 . . O
O5 0.39011(12) -0.02855(19) 0.10984(9) 0.0186(2) Uani d . 1 . . O
O6 0.60300(11) 0.23677(19) 0.13299(9) 0.0155(2) Uani d . 1 . . O
O7 0.35742(12) 0.3965(2) 0.05331(9) 0.0186(2) Uani d . 1 . . O

loop_
_atom_site_aniso_label
_atom_site_aniso_U_11
_atom_site_aniso_U_22
_atom_site_aniso_U_33
_atom_site_aniso_U_12
_atom_site_aniso_U_13
_atom_site_aniso_U_23
Ca 0.00860(15) 0.00917(14) 0.00784(15) -0.00006(8) 0.00212(10) -0.00006(8)
K1 0.01652(19) 0.01471(17) 0.0235(2) 0.00157(10) 0.00707(15) -0.00086(11)
K2 0.01418(18) 0.01741(18) 0.0477(3) 0.00060(11) 0.00924(17) 0.00472(14)
P1 0.00845(17) 0.00860(17) 0.00708(17) 0.00028(10) 0.00266(13) -0.00060(10)
P2 0.00877(17) 0.00927(17) 0.00759(17) 0.00049(11) 0.00132(12) 0.00003(11)
O1 0.0200(6) 0.0218(6) 0.0166(5) 0.0027(4) 0.0127(4) 0.0020(4)
O2 0.0152(5) 0.0124(5) 0.0229(5) -0.0033(4) 0.0029(4) -0.0056(4)
O3 0.0135(4) 0.0104(4) 0.0134(4) 0.0025(4) 0.0032(4) 0.0008(4)
O4 0.0122(5) 0.0221(5) 0.0089(4) 0.0062(4) 0.0016(4) -0.0017(4)
O5 0.0187(5) 0.0124(5) 0.0214(5) -0.0028(4) -0.0014(4) -0.0036(4)
O6 0.0115(5) 0.0203(5) 0.0163(5) 0.0005(4) 0.0066(4) 0.0017(4)
O7 0.0208(5) 0.0186(5) 0.0147(5) 0.0065(4) 0.0008(4) 0.0057(4)

loop_
_geom_bond_atom_site_label_1
_geom_bond_atom_site_label_2
_geom_bond_site_symmetry_2
_geom_bond_distance
_geom_bond_publ_flag
Ca O7 2_545 2.3018(11) y
Ca O5 2 2.3090(11) y
Ca O1 . 2.3214(12) y
Ca O2 3_666 2.3309(11) y
Ca O6 4_566 2.3312(11) y
Ca O3 3_656 2.3869(10) y
Ca K2 4_666 3.6473(5) ?
Ca K1 4_566 3.6878(5) ?
Ca K1 3_666 3.8274(5) ?
Ca K2 2 3.8686(5) ?
Ca K2 2_545 3.8758(5) ?
Ca K1 4_576 3.9531(5) ?
K1 O5 1_565 2.7881(12) y
K1 O2 2_655 2.8373(11) y
K1 O6 . 2.8684(11) y
K1 O3 1_565 2.8729(11) y
K1 O3 2_655 2.8796(11) y
K1 O6 1_565 2.9434(11) y
K1 O6 2_655 3.0363(12) y
K1 O2 . 3.0772(12) y
K1 O7 3_665 3.0939(12) y
K1 P1 2_655 3.3522(5) ?
K1 P2 1_565 3.3565(5) ?
K1 P2 . 3.4505(5) ?
K2 O3 2 2.7785(11) y
K2 O7 . 2.9124(12) y
K2 O4 . 2.9149(11) y
K2 O2 2_545 2.9332(11) y
K2 O1 4_565 2.9597(13) y
K2 O1 2 2.9849(12) y
K2 O1 2_545 3.0050(12) y
K2 O4 2_545 3.0372(11) y
K2 O5 . 3.0999(12) y
K2 P2 . 3.1949(5) ?
K2 P1 2_545 3.1992(5) ?
K2 P1 2 3.2702(5) ?
P1 O2 . 1.5109(11) y
P1 O1 . 1.5112(12) y
P1 O3 . 1.5171(10) y
P1 O4 . 1.6314(11) y
P1 K2 2 3.1992(5) ?
P1 K2 2_545 3.2702(5) ?
P1 K1 2_645 3.3523(5) ?
P1 K2 4_666 3.5706(6) ?
P2 O7 . 1.5056(11) y
P2 O6 . 1.5115(11) y
P2 O5 . 1.5145(11) y
P2 O4 . 1.6359(11) y
P2 K1 1_545 3.3565(5) ?
P2 K1 3_665 3.8477(5) ?

loop_
_cod_related_entry_id
_cod_related_entry_database
_cod_related_entry_code
1 AMCSD 0010413
